data_7022817
loop_
_publ_author_name
'Liu, Shenggui'
'Cao, Wenqiang'
'Yu, Lianling'
'Zheng, Wenjie'
'Li, Linlin'
'Fan, Cundong'
'Chen, Tianfeng'

_publ_section_title
;
 Zinc(II) complexes containing bis-benzimidazole derivatives as a new
 class of apoptosis inducers that trigger DNA damage-mediated p53
 phosphorylation in cancer cells.
;
_journal_issue 16
_journal_name_full 'Dalton transactions (Cambridge, England : 2003)'
_journal_page_first 5932
_journal_page_last 5940
_journal_paper_doi 10.1039/c3dt33077j
_journal_volume 42
_journal_year 2013
_chemical_formula_moiety 'C62 H42 N10 Zn, 2(Cl O4), C2 H6 O, 0.5(H4 O2)'
_chemical_formula_sum 'C64 H50 Cl2 N10 O10 Zn'
_chemical_formula_weight 1255.41
_chemical_name_systematic
;
ethanol perchlorate bis[2,6-bis(1-pheny-1H-benzo[d]imidazo-2-yl)pyridine] zinc(II)
;
_space_group_IT_number 2
_symmetry_cell_setting triclinic
_symmetry_space_group_name_Hall '-P 1'
_symmetry_space_group_name_H-M 'P -1'
_atom_sites_solution_hydrogens geom
_atom_sites_solution_primary direct
_atom_sites_solution_secondary difmap
_audit_creation_method SHELXL-97
_cell_angle_alpha 82.0960(10)
_cell_angle_beta 76.3430(10)
_cell_angle_gamma 89.2320(10)
_cell_formula_units_Z 2
_cell_length_a 11.1528(10)
_cell_length_b 13.9924(12)
_cell_length_c 19.1852(17)
_cell_measurement_temperature 173(2)
_cell_measurement_theta_max 27.0
_cell_measurement_theta_min 1.5
_cell_volume 2881.1(4)
_computing_cell_refinement 'Bruker XSCANS'
_computing_data_collection 'Bruker XSCANS'
_computing_data_reduction 'Bruker SHELXTL'
_computing_structure_refinement 'SHELXL-97 (Sheldrick, 1997)'
_computing_structure_solution 'SHELXS-97 (Sheldrick, 1990)'
_diffrn_ambient_temperature 173(2)
_diffrn_measured_fraction_theta_full 0.990
_diffrn_measured_fraction_theta_max 0.990
_diffrn_measurement_device_type 'Bruker P4'
_diffrn_measurement_method '\w scans'
_diffrn_radiation_monochromator graphite
_diffrn_radiation_source 'fine-focus sealed tube'
_diffrn_radiation_type MoK\a
_diffrn_radiation_wavelength 0.71073
_diffrn_reflns_av_R_equivalents 0.0263
_diffrn_reflns_av_sigmaI/netI 0.0424
_diffrn_reflns_limit_h_max 13
_diffrn_reflns_limit_h_min -13
_diffrn_reflns_limit_k_max 16
_diffrn_reflns_limit_k_min -16
_diffrn_reflns_limit_l_max 22
_diffrn_reflns_limit_l_min -22
_diffrn_reflns_number 20988
_diffrn_reflns_theta_full 25.01
_diffrn_reflns_theta_max 25.01
_diffrn_reflns_theta_min 1.10
_exptl_absorpt_coefficient_mu 0.590
_exptl_absorpt_correction_T_max 0.899
_exptl_absorpt_correction_T_min 0.838
_exptl_absorpt_correction_type multi-scan
_exptl_absorpt_process_details 'SADABS (Bruker, 1998)'
_exptl_crystal_density_diffrn 1.447
_exptl_crystal_density_method 'not measured'
_exptl_crystal_description block
_exptl_crystal_F_000 1296
_exptl_crystal_size_max 0.36
_exptl_crystal_size_mid 0.25
_exptl_crystal_size_min 0.18
_refine_diff_density_max 1.928
_refine_diff_density_min -1.974
_refine_diff_density_rms 0.116
_refine_ls_extinction_method none
_refine_ls_goodness_of_fit_ref 1.056
_refine_ls_hydrogen_treatment constr
_refine_ls_matrix_type full
_refine_ls_number_parameters 804
_refine_ls_number_reflns 10069
_refine_ls_number_restraints 53
_refine_ls_restrained_S_all 1.117
_refine_ls_R_factor_all 0.1001
_refine_ls_R_factor_gt 0.0759
_refine_ls_shift/su_max 0.001
_refine_ls_shift/su_mean 0.000
_refine_ls_structure_factor_coef Fsqd
_refine_ls_weighting_details 'calc w=1/[\s^2^(Fo^2^)+(0.1269P)^2^+9.7938P] where P=(Fo^2^+2Fc^2^)/3'
_refine_ls_weighting_scheme calc
_refine_ls_wR_factor_gt 0.2068
_refine_ls_wR_factor_ref 0.2349
_reflns_number_gt 7549
_reflns_number_total 10170
_reflns_threshold_expression >2sigma(I)
_cod_data_source_file c3dt33077j.txt
_cod_data_source_block full
_cod_depositor_comments
;
The following automatic conversions were performed:

'_symmetry_cell_setting' value 'Triclinic' changed to 'triclinic'
according to /home/saulius/struct/CIF-dictionaries/cif_core.dic
dictionary named 'cif_core.dic' version 2.4.2 from 2011-04-26.

Automatic conversion script
Id: cif_fix_values 1891 2012-01-12 08:04:46Z andrius 
;
_cod_database_code 7022817

loop_
_symmetry_equiv_pos_as_xyz
'x, y, z'
'-x, -y, -z'

loop_
_atom_site_label
_atom_site_type_symbol
_atom_site_fract_x
_atom_site_fract_y
_atom_site_fract_z
_atom_site_U_iso_or_equiv
_atom_site_adp_type
_atom_site_occupancy
_atom_site_symmetry_multiplicity
_atom_site_calc_flag
_atom_site_refinement_flags
_atom_site_disorder_assembly
_atom_site_disorder_group
Zn1 Zn 0.50590(5) 0.51124(4) 0.73257(3) 0.0243(2) Uani 1 1 d . . .
N1 N 0.5613(4) 0.5423(3) 0.8270(2) 0.0263(9) Uani 1 1 d . . .
N2 N 0.6513(4) 0.6478(3) 0.8761(2) 0.0281(10) Uani 1 1 d . . .
N3 N 0.5320(4) 0.6631(3) 0.7152(2) 0.0246(9) Uani 1 1 d . . .
N4 N 0.4566(4) 0.5569(3) 0.6304(2) 0.0246(9) Uani 1 1 d . . .
N5 N 0.3859(4) 0.6783(3) 0.5636(2) 0.0271(9) Uani 1 1 d . . .
N6 N 0.6758(4) 0.4382(3) 0.7000(2) 0.0263(9) Uani 1 1 d . . .
N7 N 0.7727(4) 0.2991(3) 0.6873(2) 0.0286(10) Uani 1 1 d . . .
N8 N 0.4537(4) 0.3618(3) 0.7455(2) 0.0259(9) Uani 1 1 d . . .
N9 N 0.3083(4) 0.5043(3) 0.7849(2) 0.0264(9) Uani 1 1 d . . .
N10 N 0.1434(4) 0.4106(3) 0.8409(2) 0.0289(10) Uani 1 1 d . . .
C1 C 0.5846(5) 0.3956(4) 0.9142(3) 0.0335(12) Uani 1 1 d . . .
H1A H 0.5469 0.3506 0.8928 0.040 Uiso 1 1 calc R . .
C2 C 0.6290(5) 0.3669(5) 0.9752(3) 0.0392(14) Uani 1 1 d . . .
H2A H 0.6218 0.3009 0.9959 0.047 Uiso 1 1 calc R . .
C3 C 0.6841(6) 0.4329(5) 1.0068(3) 0.0410(15) Uani 1 1 d . . .
H3A H 0.7136 0.4105 1.0486 0.049 Uiso 1 1 calc R . .
C4 C 0.6971(5) 0.5299(5) 0.9793(3) 0.0366(13) Uani 1 1 d . . .
H4A H 0.7344 0.5748 1.0010 0.044 Uiso 1 1 calc R . .
C5 C 0.6522(5) 0.5578(4) 0.9176(3) 0.0292(12) Uani 1 1 d . . .
C6 C 0.5973(5) 0.4931(4) 0.8854(3) 0.0278(11) Uani 1 1 d . . .
C8 C 0.7209(5) 0.7319(4) 0.8812(3) 0.0329(12) Uani 1 1 d . . .
C9 C 0.6835(6) 0.7805(5) 0.9406(4) 0.0455(15) Uani 1 1 d . . .
H9A H 0.6119 0.7603 0.9775 0.055 Uiso 1 1 calc R . .
C10 C 0.7541(8) 0.8597(5) 0.9446(4) 0.058(2) Uani 1 1 d . . .
H10A H 0.7306 0.8941 0.9849 0.070 Uiso 1 1 calc R . .
C11 C 0.8571(8) 0.8889(5) 0.8912(5) 0.057(2) Uani 1 1 d . . .
H11A H 0.9048 0.9430 0.8947 0.069 Uiso 1 1 calc R . .
C12 C 0.8913(6) 0.8398(5) 0.8324(4) 0.0498(17) Uani 1 1 d . . .
H12A H 0.9622 0.8608 0.7953 0.060 Uiso 1 1 calc R . .
C13 C 0.8238(5) 0.7604(4) 0.8266(3) 0.0379(13) Uani 1 1 d . . .
H13A H 0.8478 0.7263 0.7862 0.046 Uiso 1 1 calc R . .
C14 C 0.5957(5) 0.6330(4) 0.8224(3) 0.0254(11) Uani 1 1 d . . .
C15 C 0.5684(4) 0.7050(4) 0.7651(3) 0.0253(11) Uani 1 1 d . . .
C16 C 0.5662(5) 0.8050(4) 0.7635(3) 0.0318(12) Uani 1 1 d . . .
H16A H 0.5915 0.8350 0.7993 0.038 Uiso 1 1 calc R . .
C17 C 0.5255(5) 0.8591(4) 0.7074(3) 0.0338(12) Uani 1 1 d . . .
H17A H 0.5243 0.9274 0.7041 0.041 Uiso 1 1 calc R . .
C18 C 0.4868(5) 0.8146(4) 0.6565(3) 0.0303(12) Uani 1 1 d . . .
H18A H 0.4573 0.8516 0.6189 0.036 Uiso 1 1 calc R . .
C19 C 0.4917(4) 0.7153(4) 0.6612(3) 0.0243(10) Uani 1 1 d . . .
C20 C 0.4481(5) 0.6514(4) 0.6163(3) 0.0246(11) Uani 1 1 d . . .
C22 C 0.3660(5) 0.7745(4) 0.5303(3) 0.0292(12) Uani 1 1 d . . .
C23 C 0.4646(5) 0.8250(4) 0.4835(3) 0.0327(12) Uani 1 1 d . . .
H23A H 0.5432 0.7963 0.4720 0.039 Uiso 1 1 calc R . .
C24 C 0.4471(6) 0.9187(4) 0.4533(3) 0.0387(14) Uani 1 1 d . . .
H24A H 0.5144 0.9549 0.4215 0.046 Uiso 1 1 calc R . .
C25 C 0.3323(6) 0.9591(4) 0.4695(4) 0.0447(15) Uani 1 1 d . . .
H25A H 0.3206 1.0233 0.4490 0.054 Uiso 1 1 calc R . .
C26 C 0.2346(6) 0.9065(5) 0.5153(4) 0.0498(17) Uani 1 1 d . . .
H26A H 0.1553 0.9343 0.5257 0.060 Uiso 1 1 calc R . .
C27 C 0.2507(5) 0.8131(4) 0.5464(3) 0.0402(14) Uani 1 1 d . . .
H27A H 0.1834 0.7768 0.5781 0.048 Uiso 1 1 calc R . .
C28 C 0.3495(5) 0.5938(4) 0.5436(3) 0.0270(11) Uani 1 1 d . . .
C29 C 0.2797(5) 0.5774(4) 0.4948(3) 0.0336(12) Uani 1 1 d . . .
H29A H 0.2474 0.6289 0.4675 0.040 Uiso 1 1 calc R . .
C30 C 0.2599(5) 0.4819(4) 0.4883(3) 0.0355(13) Uani 1 1 d . . .
H30A H 0.2118 0.4677 0.4561 0.043 Uiso 1 1 calc R . .
C31 C 0.3082(5) 0.4061(4) 0.5274(3) 0.0331(12) Uani 1 1 d . . .
H31A H 0.2929 0.3416 0.5209 0.040 Uiso 1 1 calc R . .
C32 C 0.3784(5) 0.4225(4) 0.5755(3) 0.0296(11) Uani 1 1 d . . .
H32A H 0.4123 0.3706 0.6016 0.035 Uiso 1 1 calc R . .
C33 C 0.3973(4) 0.5188(4) 0.5844(3) 0.0253(11) Uani 1 1 d . . .
C34 C 0.2231(5) 0.6585(4) 0.8301(3) 0.0311(12) Uani 1 1 d . . .
H34A H 0.2913 0.6993 0.8046 0.037 Uiso 1 1 calc R . .
C35 C 0.1231(5) 0.6936(4) 0.8762(3) 0.0361(13) Uani 1 1 d . . .
H35A H 0.1231 0.7595 0.8831 0.043 Uiso 1 1 calc R . .
C36 C 0.0217(5) 0.6339(4) 0.9129(3) 0.0381(13) Uani 1 1 d . . .
H36A H -0.0454 0.6604 0.9443 0.046 Uiso 1 1 calc R . .
C37 C 0.0162(5) 0.5387(4) 0.9049(3) 0.0349(13) Uani 1 1 d . . .
H37A H -0.0530 0.4986 0.9299 0.042 Uiso 1 1 calc R . .
C38 C 0.1172(5) 0.5031(4) 0.8583(3) 0.0306(12) Uani 1 1 d . . .
C39 C 0.2204(5) 0.5604(4) 0.8223(3) 0.0262(11) Uani 1 1 d . . .
C41 C 0.0656(5) 0.3272(4) 0.8690(3) 0.0314(12) Uani 1 1 d . . .
C42 C -0.0524(5) 0.3272(5) 0.8554(3) 0.0407(14) Uani 1 1 d . . .
H42A H -0.0800 0.3808 0.8277 0.049 Uiso 1 1 calc R . .
C43 C -0.1273(6) 0.2463(5) 0.8840(4) 0.0523(18) Uani 1 1 d . . .
H43A H -0.2081 0.2449 0.8760 0.063 Uiso 1 1 calc R . .
C44 C -0.0879(7) 0.1683(5) 0.9233(4) 0.060(2) Uani 1 1 d . . .
H44A H -0.1407 0.1135 0.9420 0.072 Uiso 1 1 calc R . .
C45 C 0.0294(8) 0.1696(5) 0.9357(4) 0.0567(19) Uani 1 1 d . . .
H45A H 0.0569 0.1154 0.9630 0.068 Uiso 1 1 calc R . .
C46 C 0.1068(6) 0.2495(4) 0.9087(3) 0.0421(14) Uani 1 1 d . . .
H46A H 0.1871 0.2506 0.9174 0.051 Uiso 1 1 calc R . .
C47 C 0.2599(5) 0.4167(4) 0.7966(3) 0.0281(11) Uani 1 1 d . . .
C48 C 0.3335(5) 0.3378(4) 0.7648(3) 0.0290(11) Uani 1 1 d . . .
C49 C 0.2918(6) 0.2508(4) 0.7513(4) 0.0443(15) Uani 1 1 d . . .
H49A H 0.2065 0.2336 0.7648 0.053 Uiso 1 1 calc R . .
C50 C 0.3787(6) 0.1897(5) 0.7175(4) 0.0470(16) Uani 1 1 d . . .
H50A H 0.3524 0.1302 0.7067 0.056 Uiso 1 1 calc R . .
C51 C 0.5026(5) 0.2140(4) 0.6994(3) 0.0358(13) Uani 1 1 d . . .
H51A H 0.5625 0.1718 0.6770 0.043 Uiso 1 1 calc R . .
C52 C 0.5367(5) 0.3023(4) 0.7149(3) 0.0273(11) Uani 1 1 d . . .
C53 C 0.6623(5) 0.3449(4) 0.6998(3) 0.0255(11) Uani 1 1 d . . .
C55 C 0.7929(5) 0.1971(4) 0.6896(3) 0.0284(11) Uani 1 1 d . . .
C56 C 0.7381(5) 0.1357(4) 0.7514(3) 0.0343(12) Uani 1 1 d . . .
H56A H 0.6915 0.1607 0.7929 0.041 Uiso 1 1 calc R . .
C57 C 0.7522(6) 0.0374(4) 0.7521(3) 0.0412(14) Uani 1 1 d . . .
H57A H 0.7131 -0.0057 0.7938 0.049 Uiso 1 1 calc R . .
C58 C 0.8229(6) 0.0018(4) 0.6925(4) 0.0450(15) Uani 1 1 d . . .
H58A H 0.8326 -0.0659 0.6932 0.054 Uiso 1 1 calc R . .
C59 C 0.8793(6) 0.0639(5) 0.6321(3) 0.0440(15) Uani 1 1 d . . .
H59A H 0.9289 0.0387 0.5915 0.053 Uiso 1 1 calc R . .
C60 C 0.8648(5) 0.1627(4) 0.6295(3) 0.0364(13) Uani 1 1 d . . .
H60A H 0.9032 0.2056 0.5876 0.044 Uiso 1 1 calc R . .
C61 C 0.8634(5) 0.3702(4) 0.6798(3) 0.0289(11) Uani 1 1 d . . .
C62 C 0.9909(5) 0.3654(4) 0.6675(3) 0.0384(14) Uani 1 1 d . . .
H62A H 1.0334 0.3069 0.6606 0.046 Uiso 1 1 calc R . .
C63 C 1.0528(5) 0.4516(5) 0.6659(3) 0.0435(15) Uani 1 1 d . . .
H63A H 1.1400 0.4519 0.6590 0.052 Uiso 1 1 calc R . .
C64 C 0.9899(6) 0.5378(5) 0.6741(3) 0.0425(14) Uani 1 1 d . . .
H64A H 1.0359 0.5951 0.6723 0.051 Uiso 1 1 calc R . .
C65 C 0.8644(5) 0.5429(4) 0.6847(3) 0.0351(13) Uani 1 1 d . . .
H65A H 0.8229 0.6022 0.6894 0.042 Uiso 1 1 calc R . .
C66 C 0.7998(5) 0.4563(4) 0.6883(3) 0.0267(11) Uani 1 1 d . . .
O5 O 0.6371(8) 1.1541(5) 1.0903(5) 0.143(4) Uani 1 1 d D . .
Cl1 Cl 0.11433(16) 1.21555(12) 0.43218(10) 0.0575(5) Uani 1 1 d D . .
Cl2 Cl 0.6536(3) 1.05934(18) 1.1065(2) 0.1476(18) Uani 1 1 d D . .
O1 O 0.0882(6) 1.1211(3) 0.4697(3) 0.0834(19) Uani 1 1 d D . .
O2 O 0.0444(5) 1.2846(3) 0.4717(3) 0.0716(16) Uani 1 1 d D . .
O3 O 0.0741(8) 1.2180(5) 0.3644(3) 0.111(3) Uani 1 1 d D . .
O4 O 0.2393(5) 1.2416(6) 0.4147(5) 0.129(3) Uani 1 1 d D . .
O6 O 0.5602(7) 1.0037(5) 1.1577(4) 0.126(3) Uani 1 1 d D . .
O7 O 0.7476(7) 1.0061(6) 1.0727(4) 0.117(3) Uani 1 1 d D . .
O8 O 0.7258(16) 1.0890(13) 1.1628(8) 0.312(10) Uani 1 1 d DU . .
O9 O 0.2763(12) -0.0175(8) 0.6829(7) 0.173(4) Uani 1 1 d DU B .
H9 H 0.2748 -0.0383 0.7269 0.259 Uiso 1 1 d R . .
C67 C 0.1629(15) 0.0387(14) 0.6741(9) 0.212(9) Uani 1 1 d DU . .
H67A H 0.1246 0.0647 0.7195 0.254 Uiso 1 1 calc R A 1
H67B H 0.1017 -0.0041 0.6633 0.254 Uiso 1 1 calc R A 1
C681 C 0.2019(14) 0.1232(13) 0.6108(9) 0.081(6) Uani 0.50 1 d PD B 1
H68A H 0.2918 0.1244 0.5928 0.122 Uiso 0.50 1 calc PR B 1
H68B H 0.1757 0.1846 0.6283 0.122 Uiso 0.50 1 calc PR B 1
H68C H 0.1627 0.1139 0.5715 0.122 Uiso 0.50 1 calc PR B 1
C682 C 0.1034(17) 0.056(2) 0.7514(12) 0.153(15) Uani 0.50 1 d PD B 2
H68D H 0.1461 0.0184 0.7849 0.230 Uiso 0.50 1 calc PR B 2
H68E H 0.0163 0.0354 0.7636 0.230 Uiso 0.50 1 calc PR B 2
H68F H 0.1094 0.1246 0.7553 0.230 Uiso 0.50 1 calc PR B 2
O2W O 0.4885(15) 1.1766(9) 0.8944(7) 0.106(4) Uani 0.50 1 d PU C 1
H201 H 0.5280 1.1501 0.9246 0.159 Uiso 0.50 1 d PR C 1
H202 H 0.4589 1.1332 0.8764 0.159 Uiso 0.50 1 d PR C 1
O1W O 0.5934(15) 1.1127(12) 0.9406(10) 0.123(5) Uani 0.50 1 d PU D 2
H101 H 0.6249 1.1574 0.9560 0.184 Uiso 0.50 1 d PR D 2
H102 H 0.5578 1.0744 0.9769 0.184 Uiso 0.50 1 d PR D 2

loop_
_atom_site_aniso_label
_atom_site_aniso_U_11
_atom_site_aniso_U_22
_atom_site_aniso_U_33
_atom_site_aniso_U_23
_atom_site_aniso_U_13
_atom_site_aniso_U_12
Zn1 0.0248(3) 0.0225(3) 0.0265(3) -0.0041(2) -0.0074(2) 0.0028(2)
N1 0.028(2) 0.027(2) 0.026(2) -0.0053(18) -0.0082(18) 0.0049(18)
N2 0.030(2) 0.031(2) 0.025(2) -0.0034(18) -0.0110(19) 0.0033(19)
N3 0.025(2) 0.026(2) 0.023(2) -0.0046(17) -0.0065(17) 0.0012(17)
N4 0.024(2) 0.028(2) 0.022(2) -0.0042(17) -0.0061(17) 0.0008(17)
N5 0.029(2) 0.029(2) 0.024(2) -0.0017(18) -0.0083(18) 0.0008(18)
N6 0.024(2) 0.026(2) 0.029(2) -0.0059(18) -0.0048(18) 0.0034(17)
N7 0.028(2) 0.029(2) 0.027(2) -0.0036(18) -0.0039(19) 0.0037(18)
N8 0.027(2) 0.026(2) 0.024(2) -0.0061(18) -0.0044(18) 0.0027(18)
N9 0.023(2) 0.030(2) 0.028(2) -0.0075(18) -0.0068(18) 0.0017(18)
N10 0.024(2) 0.031(2) 0.030(2) -0.0051(19) -0.0034(18) 0.0006(18)
C1 0.032(3) 0.034(3) 0.033(3) -0.001(2) -0.006(2) 0.004(2)
C2 0.036(3) 0.041(3) 0.033(3) 0.009(3) -0.002(3) 0.009(3)
C3 0.039(3) 0.054(4) 0.026(3) 0.005(3) -0.007(3) 0.015(3)
C4 0.031(3) 0.051(4) 0.028(3) -0.006(3) -0.008(2) 0.005(3)
C5 0.026(3) 0.034(3) 0.027(3) -0.005(2) -0.005(2) 0.006(2)
C6 0.025(3) 0.033(3) 0.023(3) -0.002(2) -0.002(2) 0.008(2)
C8 0.037(3) 0.035(3) 0.031(3) -0.007(2) -0.017(2) 0.008(2)
C9 0.053(4) 0.047(4) 0.047(4) -0.019(3) -0.024(3) 0.007(3)
C10 0.085(6) 0.045(4) 0.062(5) -0.027(4) -0.042(4) 0.013(4)
C11 0.078(5) 0.032(3) 0.077(5) -0.004(3) -0.050(5) -0.005(3)
C12 0.049(4) 0.042(4) 0.059(4) 0.008(3) -0.023(3) -0.006(3)
C13 0.040(3) 0.036(3) 0.038(3) -0.001(3) -0.014(3) 0.000(3)
C14 0.025(3) 0.026(3) 0.027(3) -0.006(2) -0.009(2) 0.004(2)
C15 0.022(2) 0.028(3) 0.026(3) -0.005(2) -0.006(2) 0.003(2)
C16 0.038(3) 0.028(3) 0.034(3) -0.009(2) -0.014(2) 0.004(2)
C17 0.043(3) 0.022(3) 0.039(3) -0.006(2) -0.014(3) 0.003(2)
C18 0.037(3) 0.027(3) 0.029(3) 0.000(2) -0.014(2) 0.005(2)
C19 0.021(2) 0.026(3) 0.025(3) 0.000(2) -0.006(2) 0.002(2)
C20 0.025(3) 0.029(3) 0.020(2) -0.002(2) -0.006(2) 0.002(2)
C22 0.038(3) 0.030(3) 0.024(3) -0.004(2) -0.015(2) 0.003(2)
C23 0.036(3) 0.036(3) 0.026(3) -0.006(2) -0.006(2) 0.000(2)
C24 0.054(4) 0.035(3) 0.028(3) 0.003(2) -0.013(3) -0.006(3)
C25 0.057(4) 0.032(3) 0.047(4) 0.005(3) -0.023(3) 0.003(3)
C26 0.044(4) 0.047(4) 0.063(4) -0.002(3) -0.025(3) 0.012(3)
C27 0.031(3) 0.041(3) 0.048(4) 0.001(3) -0.011(3) 0.004(3)
C28 0.027(3) 0.032(3) 0.021(2) -0.004(2) -0.006(2) 0.002(2)
C29 0.037(3) 0.041(3) 0.026(3) -0.002(2) -0.014(2) 0.002(2)
C30 0.034(3) 0.049(3) 0.027(3) -0.010(3) -0.012(2) -0.005(3)
C31 0.030(3) 0.039(3) 0.032(3) -0.012(2) -0.006(2) -0.002(2)
C32 0.027(3) 0.034(3) 0.027(3) -0.006(2) -0.005(2) 0.003(2)
C33 0.020(2) 0.033(3) 0.023(2) -0.007(2) -0.002(2) 0.002(2)
C34 0.029(3) 0.030(3) 0.035(3) 0.001(2) -0.012(2) 0.005(2)
C35 0.040(3) 0.030(3) 0.038(3) -0.003(2) -0.010(3) 0.013(2)
C36 0.034(3) 0.043(3) 0.036(3) -0.009(3) -0.002(3) 0.013(3)
C37 0.027(3) 0.041(3) 0.035(3) -0.004(3) -0.004(2) 0.006(2)
C38 0.030(3) 0.034(3) 0.030(3) -0.005(2) -0.011(2) 0.005(2)
C39 0.024(3) 0.031(3) 0.025(3) -0.002(2) -0.010(2) 0.006(2)
C41 0.027(3) 0.034(3) 0.033(3) -0.009(2) -0.001(2) -0.004(2)
C42 0.033(3) 0.047(4) 0.044(3) -0.017(3) -0.006(3) 0.001(3)
C43 0.031(3) 0.056(4) 0.069(5) -0.027(4) 0.001(3) -0.011(3)
C44 0.056(4) 0.050(4) 0.062(5) -0.019(4) 0.016(4) -0.020(4)
C45 0.077(5) 0.039(4) 0.050(4) 0.000(3) -0.009(4) -0.010(3)
C46 0.044(3) 0.037(3) 0.046(4) -0.002(3) -0.015(3) -0.005(3)
C47 0.025(3) 0.033(3) 0.028(3) -0.005(2) -0.009(2) 0.001(2)
C48 0.024(3) 0.031(3) 0.031(3) -0.006(2) -0.006(2) 0.000(2)
C49 0.033(3) 0.040(3) 0.061(4) -0.021(3) -0.005(3) -0.006(3)
C50 0.040(3) 0.038(3) 0.071(5) -0.028(3) -0.017(3) -0.001(3)
C51 0.034(3) 0.032(3) 0.045(3) -0.018(3) -0.011(3) 0.007(2)
C52 0.028(3) 0.028(3) 0.027(3) -0.005(2) -0.008(2) 0.005(2)
C53 0.028(3) 0.026(3) 0.022(2) -0.005(2) -0.004(2) 0.006(2)
C55 0.028(3) 0.026(3) 0.031(3) -0.003(2) -0.007(2) 0.007(2)
C56 0.033(3) 0.038(3) 0.031(3) -0.006(2) -0.006(2) 0.004(2)
C57 0.045(3) 0.034(3) 0.042(3) 0.007(3) -0.013(3) 0.000(3)
C58 0.055(4) 0.028(3) 0.055(4) -0.007(3) -0.019(3) 0.009(3)
C59 0.051(4) 0.042(3) 0.040(3) -0.014(3) -0.010(3) 0.016(3)
C60 0.039(3) 0.032(3) 0.036(3) -0.002(2) -0.004(3) 0.009(2)
C61 0.031(3) 0.031(3) 0.023(3) -0.001(2) -0.005(2) 0.003(2)
C62 0.029(3) 0.042(3) 0.041(3) -0.006(3) -0.003(3) 0.011(3)
C63 0.025(3) 0.057(4) 0.045(4) -0.002(3) -0.002(3) -0.003(3)
C64 0.035(3) 0.041(3) 0.048(4) -0.004(3) -0.005(3) -0.008(3)
C65 0.035(3) 0.029(3) 0.038(3) -0.001(2) -0.005(3) -0.002(2)
C66 0.027(3) 0.029(3) 0.022(2) -0.002(2) -0.003(2) 0.002(2)
O5 0.127(7) 0.117(7) 0.138(7) 0.050(6) 0.020(6) 0.016(5)
Cl1 0.0512(10) 0.0410(9) 0.0684(12) -0.0132(8) 0.0133(8) -0.0067(7)
Cl2 0.130(2) 0.0537(14) 0.201(4) -0.0565(19) 0.100(3) -0.0356(15)
O1 0.092(4) 0.048(3) 0.089(4) 0.011(3) 0.009(3) 0.012(3)
O2 0.091(4) 0.045(3) 0.063(3) -0.011(2) 0.014(3) 0.010(3)
O3 0.184(8) 0.086(5) 0.076(4) -0.029(4) -0.050(5) 0.017(5)
O4 0.054(4) 0.140(7) 0.178(8) -0.057(6) 0.025(5) -0.020(4)
O6 0.140(7) 0.083(5) 0.124(6) -0.042(5) 0.047(5) -0.047(5)
O7 0.133(7) 0.114(6) 0.103(6) -0.045(5) -0.010(5) 0.033(5)
O8 0.326(13) 0.290(13) 0.318(13) -0.063(10) -0.056(10) -0.030(10)
O9 0.186(8) 0.147(7) 0.202(9) -0.056(7) -0.063(7) 0.028(6)
C67 0.180(11) 0.256(13) 0.233(12) -0.054(10) -0.105(10) -0.001(9)
C681 0.052(9) 0.119(16) 0.101(14) -0.064(13) -0.045(10) 0.028(10)
C682 0.062(12) 0.27(3) 0.125(18) -0.14(2) 0.056(12) -0.109(17)
O2W 0.155(9) 0.071(6) 0.065(6) -0.047(5) 0.055(6) -0.073(6)
O1W 0.104(8) 0.116(9) 0.140(9) -0.056(8) 0.010(7) -0.053(7)

loop_
_atom_type_symbol
_atom_type_description
_atom_type_scat_dispersion_real
_atom_type_scat_dispersion_imag
_atom_type_scat_source
C C 0.0033 0.0016 'International Tables Vol C Tables 4.2.6.8 and 6.1.1.4'
H H 0.0000 0.0000 'International Tables Vol C Tables 4.2.6.8 and 6.1.1.4'
N N 0.0061 0.0033 'International Tables Vol C Tables 4.2.6.8 and 6.1.1.4'
O O 0.0106 0.0060 'International Tables Vol C Tables 4.2.6.8 and 6.1.1.4'
Cl Cl 0.1484 0.1585 'International Tables Vol C Tables 4.2.6.8 and 6.1.1.4'
Zn Zn 0.2839 1.4301 'International Tables Vol C Tables 4.2.6.8 and 6.1.1.4'

loop_
_geom_angle_atom_site_label_1
_geom_angle_atom_site_label_2
_geom_angle_atom_site_label_3
_geom_angle
N3 Zn1 N6 111.86(16)
N3 Zn1 N8 171.37(16)
N6 Zn1 N8 75.17(16)
N3 Zn1 N1 75.94(16)
N6 Zn1 N1 89.69(16)
N8 Zn1 N1 109.79(16)
N3 Zn1 N4 75.60(16)
N6 Zn1 N4 102.69(16)
N8 Zn1 N4 98.28(16)
N1 Zn1 N4 151.46(16)
N3 Zn1 N9 98.72(16)
N6 Zn1 N9 149.20(16)
N8 Zn1 N9 74.74(16)
N1 Zn1 N9 94.38(16)
N4 Zn1 N9 87.97(16)
C14 N1 C6 106.6(4)
C14 N1 Zn1 113.0(3)
C6 N1 Zn1 138.5(4)
C14 N2 C5 105.8(4)
C14 N2 C8 127.9(4)
C5 N2 C8 124.8(4)
C15 N3 C19 121.4(4)
C15 N3 Zn1 118.6(3)
C19 N3 Zn1 119.1(3)
C20 N4 C33 105.7(4)
C20 N4 Zn1 112.9(3)
C33 N4 Zn1 138.2(3)
C20 N5 C28 106.6(4)
C20 N5 C22 128.5(4)
C28 N5 C22 124.9(4)
C53 N6 C66 106.6(4)
C53 N6 Zn1 114.2(3)
C66 N6 Zn1 138.5(3)
C53 N7 C61 106.2(4)
C53 N7 C55 127.6(4)
C61 N7 C55 125.8(4)
C52 N8 C48 121.1(5)
C52 N8 Zn1 117.6(3)
C48 N8 Zn1 118.5(3)
C47 N9 C39 106.1(4)
C47 N9 Zn1 113.6(3)
C39 N9 Zn1 139.0(3)
C47 N10 C38 105.7(4)
C47 N10 C41 128.7(5)
C38 N10 C41 125.4(4)
C2 C1 C6 117.5(6)
C2 C1 H1A 121.2
C6 C1 H1A 121.2
C1 C2 C3 121.3(6)
C1 C2 H2A 119.4
C3 C2 H2A 119.4
C4 C3 C2 122.1(5)
C4 C3 H3A 119.0
C2 C3 H3A 119.0
C3 C4 C5 116.0(6)
C3 C4 H4A 122.0
C5 C4 H4A 122.0
C6 C5 N2 106.3(4)
C6 C5 C4 122.7(5)
N2 C5 C4 131.0(5)
N1 C6 C5 108.9(5)
N1 C6 C1 130.7(5)
C5 C6 C1 120.4(5)
C13 C8 C9 122.1(6)
C13 C8 N2 118.5(5)
C9 C8 N2 119.4(5)
C8 C9 C10 117.9(7)
C8 C9 H9A 121.1
C10 C9 H9A 121.1
C11 C10 C9 121.0(7)
C11 C10 H10A 119.5
C9 C10 H10A 119.5
C10 C11 C12 119.9(6)
C10 C11 H11A 120.1
C12 C11 H11A 120.1
C11 C12 C13 120.9(7)
C11 C12 H12A 119.6
C13 C12 H12A 119.6
C8 C13 C12 118.3(6)
C8 C13 H13A 120.9
C12 C13 H13A 120.9
N1 C14 N2 112.3(4)
N1 C14 C15 119.8(4)
N2 C14 C15 127.9(5)
N3 C15 C16 121.2(5)
N3 C15 C14 111.3(4)
C16 C15 C14 127.1(5)
C17 C16 C15 117.4(5)
C17 C16 H16A 121.3
C15 C16 H16A 121.3
C18 C17 C16 120.7(5)
C18 C17 H17A 119.6
C16 C17 H17A 119.6
C17 C18 C19 118.8(5)
C17 C18 H18A 120.6
C19 C18 H18A 120.6
N3 C19 C18 120.4(5)
N3 C19 C20 110.8(4)
C18 C19 C20 128.6(5)
N4 C20 N5 112.6(4)
N4 C20 C19 120.2(4)
N5 C20 C19 126.9(4)
C27 C22 C23 121.9(5)
C27 C22 N5 119.5(5)
C23 C22 N5 118.6(5)
C22 C23 C24 118.8(5)
C22 C23 H23A 120.6
C24 C23 H23A 120.6
C25 C24 C23 120.1(6)
C25 C24 H24A 119.9
C23 C24 H24A 119.9
C26 C25 C24 119.9(6)
C26 C25 H25A 120.0
C24 C25 H25A 120.0
C25 C26 C27 120.7(6)
C25 C26 H26A 119.6
C27 C26 H26A 119.6
C22 C27 C26 118.5(6)
C22 C27 H27A 120.8
C26 C27 H27A 120.8
N5 C28 C29 131.7(5)
N5 C28 C33 105.8(4)
C29 C28 C33 122.5(5)
C30 C29 C28 116.4(5)
C30 C29 H29A 121.8
C28 C29 H29A 121.8
C29 C30 C31 122.2(5)
C29 C30 H30A 118.9
C31 C30 H30A 118.9
C32 C31 C30 121.4(5)
C32 C31 H31A 119.3
C30 C31 H31A 119.3
C31 C32 C33 117.5(5)
C31 C32 H32A 121.2
C33 C32 H32A 121.2
N4 C33 C28 109.4(4)
N4 C33 C32 130.6(5)
C28 C33 C32 119.9(5)
C35 C34 C39 117.6(5)
C35 C34 H34A 121.2
C39 C34 H34A 121.2
C34 C35 C36 121.3(5)
C34 C35 H35A 119.4
C36 C35 H35A 119.4
C37 C36 C35 122.1(5)
C37 C36 H36A 119.0
C35 C36 H36A 119.0
C36 C37 C38 116.8(5)
C36 C37 H37A 121.6
C38 C37 H37A 121.6
N10 C38 C39 106.2(4)
N10 C38 C37 131.3(5)
C39 C38 C37 122.4(5)
N9 C39 C38 109.3(5)
N9 C39 C34 130.7(5)
C38 C39 C34 120.0(5)
C46 C41 C42 121.6(5)
C46 C41 N10 120.1(5)
C42 C41 N10 118.3(5)
C43 C42 C41 117.6(6)
C43 C42 H42A 121.2
C41 C42 H42A 121.2
C44 C43 C42 121.7(7)
C44 C43 H43A 119.2
C42 C43 H43A 119.2
C43 C44 C45 119.8(6)
C43 C44 H44A 120.1
C45 C44 H44A 120.1
C46 C45 C44 120.3(7)
C46 C45 H45A 119.8
C44 C45 H45A 119.8
C41 C46 C45 119.0(6)
C41 C46 H46A 120.5
C45 C46 H46A 120.5
N9 C47 N10 112.7(5)
N9 C47 C48 119.5(5)
N10 C47 C48 127.8(5)
N8 C48 C49 120.9(5)
N8 C48 C47 110.7(4)
C49 C48 C47 128.3(5)
C48 C49 C50 117.8(5)
C48 C49 H49A 121.1
C50 C49 H49A 121.1
C51 C50 C49 120.9(5)
C51 C50 H50A 119.5
C49 C50 H50A 119.5
C50 C51 C52 117.7(5)
C50 C51 H51A 121.2
C52 C51 H51A 121.2
N8 C52 C51 121.6(5)
N8 C52 C53 110.6(4)
C51 C52 C53 127.8(5)
N6 C53 N7 112.3(5)
N6 C53 C52 119.3(4)
N7 C53 C52 128.3(5)
C60 C55 C56 121.5(5)
C60 C55 N7 119.3(5)
C56 C55 N7 119.2(5)
C57 C56 C55 119.1(5)
C57 C56 H56A 120.4
C55 C56 H56A 120.4
C58 C57 C56 120.1(6)
C58 C57 H57A 120.0
C56 C57 H57A 120.0
C59 C58 C57 120.2(6)
C59 C58 H58A 119.9
C57 C58 H58A 119.9
C58 C59 C60 120.9(6)
C58 C59 H59A 119.6
C60 C59 H59A 119.6
C55 C60 C59 118.2(5)
C55 C60 H60A 120.9
C59 C60 H60A 120.9
C62 C61 N7 131.7(5)
C62 C61 C66 122.7(5)
N7 C61 C66 105.5(5)
C61 C62 C63 115.9(5)
C61 C62 H62A 122.0
C63 C62 H62A 122.0
C62 C63 C64 121.6(5)
C62 C63 H63A 119.2
C64 C63 H63A 119.2
C65 C64 C63 122.5(6)
C65 C64 H64A 118.7
C63 C64 H64A 118.7
C64 C65 C66 116.9(5)
C64 C65 H65A 121.6
C66 C65 H65A 121.6
N6 C66 C61 109.3(5)
N6 C66 C65 130.3(5)
C61 C66 C65 120.4(5)
O4 Cl1 O1 113.9(5)
O4 Cl1 O2 109.8(4)
O1 Cl1 O2 111.0(3)
O4 Cl1 O3 108.1(5)
O1 Cl1 O3 106.5(4)
O2 Cl1 O3 107.3(4)
O5 Cl2 O7 126.7(5)
O5 Cl2 O6 119.0(5)
O7 Cl2 O6 113.9(5)
O5 Cl2 O8 85.9(7)
O7 Cl2 O8 94.5(8)
O6 Cl2 O8 96.5(8)
C67 O9 H9 112.9
O9 C67 C682 102.6(16)
O9 C67 C681 108.7(13)
C682 C67 C681 122(2)
O9 C67 H67A 109.9
C682 C67 H67A 12.5
C681 C67 H67A 109.9
O9 C67 H67B 109.9
C682 C67 H67B 102.6
C681 C67 H67B 109.9
H67A C67 H67B 108.3
C67 C681 H68A 109.5
C67 C681 H68B 109.5
C67 C681 H68C 109.5
C67 C682 H68D 109.5
C67 C682 H68E 109.5
H68D C682 H68E 109.5
C67 C682 H68F 109.5
H68D C682 H68F 109.5
H68E C682 H68F 109.5
H201 O2W H202 109.0
H201 O1W H101 97.3
H201 O1W H102 105.8
H101 O1W H102 107.1

loop_
_geom_bond_atom_site_label_1
_geom_bond_atom_site_label_2
_geom_bond_distance
Zn1 N3 2.118(4)
Zn1 N6 2.142(4)
Zn1 N8 2.143(4)
Zn1 N1 2.145(4)
Zn1 N4 2.169(4)
Zn1 N9 2.193(4)
N1 C14 1.316(6)
N1 C6 1.372(7)
N2 C14 1.362(6)
N2 C5 1.395(7)
N2 C8 1.444(7)
N3 C15 1.330(7)
N3 C19 1.346(6)
N4 C20 1.321(6)
N4 C33 1.384(6)
N5 C20 1.366(6)
N5 C28 1.385(7)
N5 C22 1.447(7)
N6 C53 1.317(7)
N6 C66 1.369(7)
N7 C53 1.365(6)
N7 C61 1.397(7)
N7 C55 1.438(7)
N8 C52 1.324(6)
N8 C48 1.339(7)
N9 C47 1.316(7)
N9 C39 1.376(6)
N10 C47 1.371(7)
N10 C38 1.391(7)
N10 C41 1.429(7)
C1 C2 1.384(8)
C1 C6 1.396(8)
C1 H1A 0.9500
C2 C3 1.394(9)
C2 H2A 0.9500
C3 C4 1.384(9)
C3 H3A 0.9500
C4 C5 1.397(8)
C4 H4A 0.9500
C5 C6 1.387(8)
C8 C13 1.379(8)
C8 C9 1.386(8)
C9 C10 1.389(10)
C9 H9A 0.9500
C10 C11 1.371(12)
C10 H10A 0.9500
C11 C12 1.375(11)
C11 H11A 0.9500
C12 C13 1.382(9)
C12 H12A 0.9500
C13 H13A 0.9500
C14 C15 1.471(7)
C15 C16 1.395(7)
C16 C17 1.391(8)
C16 H16A 0.9500
C17 C18 1.378(8)
C17 H17A 0.9500
C18 C19 1.381(7)
C18 H18A 0.9500
C19 C20 1.482(7)
C22 C27 1.371(8)
C22 C23 1.376(8)
C23 C24 1.388(8)
C23 H23A 0.9500
C24 C25 1.377(9)
C24 H24A 0.9500
C25 C26 1.376(10)
C25 H25A 0.9500
C26 C27 1.387(9)
C26 H26A 0.9500
C27 H27A 0.9500
C28 C29 1.395(7)
C28 C33 1.398(7)
C29 C30 1.384(8)
C29 H29A 0.9500
C30 C31 1.391(8)
C30 H30A 0.9500
C31 C32 1.387(8)
C31 H31A 0.9500
C32 C33 1.406(7)
C32 H32A 0.9500
C34 C35 1.380(8)
C34 C39 1.403(7)
C34 H34A 0.9500
C35 C36 1.400(9)
C35 H35A 0.9500
C36 C37 1.365(8)
C36 H36A 0.9500
C37 C38 1.396(8)
C37 H37A 0.9500
C38 C39 1.393(8)
C41 C46 1.378(8)
C41 C42 1.400(8)
C42 C43 1.386(9)
C42 H42A 0.9500
C43 C44 1.367(11)
C43 H43A 0.9500
C44 C45 1.385(11)
C44 H44A 0.9500
C45 C46 1.385(9)
C45 H45A 0.9500
C46 H46A 0.9500
C47 C48 1.480(7)
C48 C49 1.387(8)
C49 C50 1.387(9)
C49 H49A 0.9500
C50 C51 1.378(8)
C50 H50A 0.9500
C51 C52 1.388(8)
C51 H51A 0.9500
C52 C53 1.478(7)
C55 C60 1.382(8)
C55 C56 1.383(8)
C56 C57 1.380(8)
C56 H56A 0.9500
C57 C58 1.377(9)
C57 H57A 0.9500
C58 C59 1.375(9)
C58 H58A 0.9500
C59 C60 1.385(8)
C59 H59A 0.9500
C60 H60A 0.9500
C61 C62 1.388(8)
C61 C66 1.400(7)
C62 C63 1.391(9)
C62 H62A 0.9500
C63 C64 1.396(9)
C63 H63A 0.9500
C64 C65 1.369(8)
C64 H64A 0.9500
C65 C66 1.403(8)
C65 H65A 0.9500
O5 Cl2 1.340(6)
Cl1 O4 1.395(6)
Cl1 O1 1.413(5)
Cl1 O2 1.421(4)
Cl1 O3 1.469(6)
Cl2 O7 1.366(6)
Cl2 O6 1.408(6)
Cl2 O8 1.591(9)
O9 C67 1.511(10)
O9 H9 0.8502
C67 C682 1.524(10)
C67 C681 1.560(10)
C67 H67A 0.9900
C67 H67B 0.9900
C681 H68A 0.9800
C681 H68B 0.9800
C681 H68C 0.9800
C682 H68D 0.9800
C682 H68E 0.9800
C682 H68F 0.9800
O2W H201 0.8510
O2W H202 0.8452
O1W H201 0.9758
O1W H101 0.8420
O1W H102 0.8372

loop_
_geom_hbond_atom_site_label_D
_geom_hbond_atom_site_label_H
_geom_hbond_atom_site_label_A
_geom_hbond_distance_DH
_geom_hbond_distance_HA
_geom_hbond_distance_DA
_geom_hbond_angle_DHA
_geom_hbond_site_symmetry_A
O9 H9 O8 0.85 2.14 2.99(2) 179.0 2_667
O2W H202 O6 0.85 2.14 2.941(12) 158.9 2_677
O1W H101 O5 0.84 2.61 3.15(2) 123.9 .

loop_
_geom_torsion_atom_site_label_1
_geom_torsion_atom_site_label_2
_geom_torsion_atom_site_label_3
_geom_torsion_atom_site_label_4
_geom_torsion
N3 Zn1 N1 C14 -7.3(3)
N6 Zn1 N1 C14 105.3(4)
N8 Zn1 N1 C14 179.4(3)
N4 Zn1 N1 C14 -11.4(6)
N9 Zn1 N1 C14 -105.2(4)
N3 Zn1 N1 C6 -169.2(5)
N6 Zn1 N1 C6 -56.5(5)
N8 Zn1 N1 C6 17.6(6)
N4 Zn1 N1 C6 -173.3(4)
N9 Zn1 N1 C6 92.9(5)
N6 Zn1 N3 C15 -83.3(4)
N8 Zn1 N3 C15 133.1(10)
N1 Zn1 N3 C15 0.6(4)
N4 Zn1 N3 C15 178.6(4)
N9 Zn1 N3 C15 92.9(4)
N6 Zn1 N3 C19 107.9(4)
N8 Zn1 N3 C19 -35.7(12)
N1 Zn1 N3 C19 -168.2(4)
N4 Zn1 N3 C19 9.8(4)
N9 Zn1 N3 C19 -75.8(4)
N3 Zn1 N4 C20 -10.3(3)
N6 Zn1 N4 C20 -120.0(3)
N8 Zn1 N4 C20 163.5(3)
N1 Zn1 N4 C20 -6.2(6)
N9 Zn1 N4 C20 89.2(4)
N3 Zn1 N4 C33 -166.2(5)
N6 Zn1 N4 C33 84.2(5)
N8 Zn1 N4 C33 7.6(5)
N1 Zn1 N4 C33 -162.1(4)
N9 Zn1 N4 C33 -66.6(5)
N3 Zn1 N6 C53 -170.6(3)
N8 Zn1 N6 C53 4.1(3)
N1 Zn1 N6 C53 114.7(4)
N4 Zn1 N6 C53 -91.2(4)
N9 Zn1 N6 C53 16.6(5)
N3 Zn1 N6 C66 21.4(6)
N8 Zn1 N6 C66 -163.9(5)
N1 Zn1 N6 C66 -53.3(5)
N4 Zn1 N6 C66 100.7(5)
N9 Zn1 N6 C66 -151.4(5)
N3 Zn1 N8 C52 131.1(10)
N6 Zn1 N8 C52 -14.2(4)
N1 Zn1 N8 C52 -98.3(4)
N4 Zn1 N8 C52 86.9(4)
N9 Zn1 N8 C52 172.5(4)
N3 Zn1 N8 C48 -30.0(12)
N6 Zn1 N8 C48 -175.3(4)
N1 Zn1 N8 C48 100.5(4)
N4 Zn1 N8 C48 -74.2(4)
N9 Zn1 N8 C48 11.4(4)
N3 Zn1 N9 C47 173.7(4)
N6 Zn1 N9 C47 -13.1(5)
N8 Zn1 N9 C47 -0.5(3)
N1 Zn1 N9 C47 -109.9(4)
N4 Zn1 N9 C47 98.6(4)
N3 Zn1 N9 C39 -22.2(5)
N6 Zn1 N9 C39 151.0(5)
N8 Zn1 N9 C39 163.5(5)
N1 Zn1 N9 C39 54.2(5)
N4 Zn1 N9 C39 -97.3(5)
C6 C1 C2 C3 0.2(8)
C1 C2 C3 C4 0.1(9)
C2 C3 C4 C5 -0.3(8)
C14 N2 C5 C6 0.6(5)
C8 N2 C5 C6 -166.8(5)
C14 N2 C5 C4 -179.8(6)
C8 N2 C5 C4 12.8(9)
C3 C4 C5 C6 0.2(8)
C3 C4 C5 N2 -179.3(5)
C14 N1 C6 C5 1.6(6)
Zn1 N1 C6 C5 164.2(4)
C14 N1 C6 C1 -179.6(5)
Zn1 N1 C6 C1 -17.0(9)
N2 C5 C6 N1 -1.4(6)
C4 C5 C6 N1 179.0(5)
N2 C5 C6 C1 179.7(5)
C4 C5 C6 C1 0.1(8)
C2 C1 C6 N1 -178.9(5)
C2 C1 C6 C5 -0.2(8)
C14 N2 C8 C13 -58.8(7)
C5 N2 C8 C13 105.9(6)
C14 N2 C8 C9 122.1(6)
C5 N2 C8 C9 -73.3(7)
C13 C8 C9 C10 -0.6(9)
N2 C8 C9 C10 178.5(5)
C8 C9 C10 C11 0.3(10)
C9 C10 C11 C12 0.4(11)
C10 C11 C12 C13 -0.7(10)
C9 C8 C13 C12 0.3(9)
N2 C8 C13 C12 -178.8(5)
C11 C12 C13 C8 0.4(9)
C6 N1 C14 N2 -1.2(6)
Zn1 N1 C14 N2 -168.8(3)
C6 N1 C14 C15 -179.2(4)
Zn1 N1 C14 C15 13.2(6)
C5 N2 C14 N1 0.4(6)
C8 N2 C14 N1 167.3(5)
C5 N2 C14 C15 178.2(5)
C8 N2 C14 C15 -14.9(8)
C19 N3 C15 C16 0.0(7)
Zn1 N3 C15 C16 -168.5(4)
C19 N3 C15 C14 174.0(4)
Zn1 N3 C15 C14 5.5(5)
N1 C14 C15 N3 -12.6(7)
N2 C14 C15 N3 169.8(5)
N1 C14 C15 C16 160.9(5)
N2 C14 C15 C16 -16.7(9)
N3 C15 C16 C17 -0.5(8)
C14 C15 C16 C17 -173.5(5)
C15 C16 C17 C18 1.2(8)
C16 C17 C18 C19 -1.4(9)
C15 N3 C19 C18 -0.2(7)
Zn1 N3 C19 C18 168.3(4)
C15 N3 C19 C20 -175.8(4)
Zn1 N3 C19 C20 -7.4(5)
C17 C18 C19 N3 0.9(8)
C17 C18 C19 C20 175.6(5)
C33 N4 C20 N5 0.2(6)
Zn1 N4 C20 N5 -163.4(3)
C33 N4 C20 C19 174.0(4)
Zn1 N4 C20 C19 10.4(6)
C28 N5 C20 N4 1.4(6)
C22 N5 C20 N4 -175.1(5)
C28 N5 C20 C19 -171.9(5)
C22 N5 C20 C19 11.6(8)
N3 C19 C20 N4 -2.5(7)
C18 C19 C20 N4 -177.6(5)
N3 C19 C20 N5 170.3(5)
C18 C19 C20 N5 -4.8(9)
C20 N5 C22 C27 -107.9(6)
C28 N5 C22 C27 76.1(7)
C20 N5 C22 C23 71.6(7)
C28 N5 C22 C23 -104.4(6)
C27 C22 C23 C24 1.8(8)
N5 C22 C23 C24 -177.7(5)
C22 C23 C24 C25 -1.0(8)
C23 C24 C25 C26 -0.3(9)
C24 C25 C26 C27 0.9(10)
C23 C22 C27 C26 -1.2(9)
N5 C22 C27 C26 178.3(5)
C25 C26 C27 C22 -0.2(10)
C20 N5 C28 C29 177.0(6)
C22 N5 C28 C29 -6.2(9)
C20 N5 C28 C33 -2.4(5)
C22 N5 C28 C33 174.3(5)
N5 C28 C29 C30 -179.6(5)
C33 C28 C29 C30 -0.3(8)
C28 C29 C30 C31 -0.9(8)
C29 C30 C31 C32 0.5(9)
C30 C31 C32 C33 1.0(8)
C20 N4 C33 C28 -1.7(5)
Zn1 N4 C33 C28 155.2(4)
C20 N4 C33 C32 179.7(5)
Zn1 N4 C33 C32 -23.3(8)
N5 C28 C33 N4 2.6(5)
C29 C28 C33 N4 -176.9(5)
N5 C28 C33 C32 -178.7(4)
C29 C28 C33 C32 1.8(8)
C31 C32 C33 N4 176.3(5)
C31 C32 C33 C28 -2.1(7)
C39 C34 C35 C36 -1.1(8)
C34 C35 C36 C37 -0.2(9)
C35 C36 C37 C38 0.1(9)
C47 N10 C38 C39 0.6(5)
C41 N10 C38 C39 176.5(5)
C47 N10 C38 C37 -175.3(6)
C41 N10 C38 C37 0.6(9)
C36 C37 C38 N10 176.6(5)
C36 C37 C38 C39 1.3(8)
C47 N9 C39 C38 1.0(6)
Zn1 N9 C39 C38 -163.9(4)
C47 N9 C39 C34 178.6(5)
Zn1 N9 C39 C34 13.8(9)
N10 C38 C39 N9 -1.0(6)
C37 C38 C39 N9 175.4(5)
N10 C38 C39 C34 -179.0(4)
C37 C38 C39 C34 -2.6(8)
C35 C34 C39 N9 -175.1(5)
C35 C34 C39 C38 2.4(7)
C47 N10 C41 C46 56.2(8)
C38 N10 C41 C46 -118.7(6)
C47 N10 C41 C42 -124.1(6)
C38 N10 C41 C42 60.9(7)
C46 C41 C42 C43 0.6(9)
N10 C41 C42 C43 -179.1(5)
C41 C42 C43 C44 -0.8(10)
C42 C43 C44 C45 0.5(11)
C43 C44 C45 C46 0.1(11)
C42 C41 C46 C45 0.0(9)
N10 C41 C46 C45 179.6(6)
C44 C45 C46 C41 -0.3(10)
C39 N9 C47 N10 -0.6(6)
Zn1 N9 C47 N10 168.6(3)
C39 N9 C47 C48 -178.5(4)
Zn1 N9 C47 C48 -9.4(6)
C38 N10 C47 N9 0.0(6)
C41 N10 C47 N9 -175.8(5)
C38 N10 C47 C48 177.7(5)
C41 N10 C47 C48 2.0(9)
C52 N8 C48 C49 -1.8(8)
Zn1 N8 C48 C49 158.6(5)
C52 N8 C48 C47 -179.1(5)
Zn1 N8 C48 C47 -18.7(6)
N9 C47 C48 N8 18.4(7)
N10 C47 C48 N8 -159.2(5)
N9 C47 C48 C49 -158.6(6)
N10 C47 C48 C49 23.8(9)
N8 C48 C49 C50 0.1(9)
C47 C48 C49 C50 176.9(6)
C48 C49 C50 C51 1.4(10)
C49 C50 C51 C52 -1.2(10)
C48 N8 C52 C51 2.0(8)
Zn1 N8 C52 C51 -158.6(4)
C48 N8 C52 C53 -179.3(4)
Zn1 N8 C52 C53 20.1(5)
C50 C51 C52 N8 -0.5(9)
C50 C51 C52 C53 -178.9(6)
C66 N6 C53 N7 -0.9(6)
Zn1 N6 C53 N7 -172.6(3)
C66 N6 C53 C52 176.9(4)
Zn1 N6 C53 C52 5.2(6)
C61 N7 C53 N6 0.6(6)
C55 N7 C53 N6 174.0(5)
C61 N7 C53 C52 -176.9(5)
C55 N7 C53 C52 -3.5(8)
N8 C52 C53 N6 -16.7(7)
C51 C52 C53 N6 161.9(5)
N8 C52 C53 N7 160.7(5)
C51 C52 C53 N7 -20.7(9)
C53 N7 C55 C60 124.1(6)
C61 N7 C55 C60 -63.7(7)
C53 N7 C55 C56 -54.8(7)
C61 N7 C55 C56 117.4(6)
C60 C55 C56 C57 -2.3(9)
N7 C55 C56 C57 176.6(5)
C55 C56 C57 C58 1.8(9)
C56 C57 C58 C59 -0.2(10)
C57 C58 C59 C60 -1.0(10)
C56 C55 C60 C59 1.1(9)
N7 C55 C60 C59 -177.7(5)
C58 C59 C60 C55 0.5(9)
C53 N7 C61 C62 179.1(6)
C55 N7 C61 C62 5.5(9)
C53 N7 C61 C66 -0.2(5)
C55 N7 C61 C66 -173.7(5)
N7 C61 C62 C63 -177.5(6)
C66 C61 C62 C63 1.6(8)
C61 C62 C63 C64 -1.8(9)
C62 C63 C64 C65 0.5(10)
C63 C64 C65 C66 1.1(9)
C53 N6 C66 C61 0.7(6)
Zn1 N6 C66 C61 169.3(4)
C53 N6 C66 C65 -178.8(5)
Zn1 N6 C66 C65 -10.2(9)
C62 C61 C66 N6 -179.7(5)
N7 C61 C66 N6 -0.4(6)
C62 C61 C66 C65 -0.1(8)
N7 C61 C66 C65 179.2(5)
C64 C65 C66 N6 178.2(5)
C64 C65 C66 C61 -1.3(8)
